data_4038367
loop_
_publ_author_name
'Schoemaker, Robin'
'Schwedtmann, Kai'
'Hennersdorf, Felix'
'Bauz\'a, Antonio'
'Frontera, Antonio'
'Weigand, Jan J.'

_publ_section_title
;
 Toward N,P-Doped \p-Extended PAHs: A One-Pot Synthesis to Diannulated
 1,4,2-Diazaphospholium Triflate Salts.
;
_journal_name_full 'The Journal of organic chemistry'
_journal_paper_doi 10.1021/acs.joc.0c00577
_journal_year 2020
_chemical_absolute_configuration ad
_chemical_formula_moiety 'C F3 O3 S, C10 H8 F4 N2 P'
_chemical_formula_sum 'C11 H8 F7 N2 O3 P S'
_chemical_formula_weight 412.22
_space_group_crystal_system monoclinic
_space_group_IT_number 7
_space_group_name_Hall 'P -2yac'
_space_group_name_H-M_alt 'P 1 n 1'
_atom_sites_solution_hydrogens geom
_audit_creation_date 2015-11-03
_audit_creation_method
;
Olex2 1.2
(compiled 2015.09.30 svn.r3233 for OlexSys, GUI svn.r5103)
;
_cell_angle_alpha 90
_cell_angle_beta 110.5932(10)
_cell_angle_gamma 90
_cell_formula_units_Z 2
_cell_length_a 8.73091(8)
_cell_length_b 7.86576(5)
_cell_length_c 11.09899(9)
_cell_measurement_reflns_used 8261
_cell_measurement_temperature 100.0
_cell_measurement_theta_max 76.3870
_cell_measurement_theta_min 4.2720
_cell_volume 713.521(11)
_computing_cell_refinement 'CrysAlisPro 1.171.38.41 (Rigaku OD, 2015)'
_computing_data_collection 'CrysAlisPro 1.171.38.41 (Rigaku OD, 2015)'
_computing_data_reduction 'CrysAlisPro 1.171.38.41 (Rigaku OD, 2015)'
_computing_molecular_graphics 'Olex2 (Dolomanov et al., 2009)'
_computing_publication_material 'Olex2 (Dolomanov et al., 2009)'
_computing_structure_refinement 'ShelXL (Sheldrick, 2015)'
_computing_structure_solution 'ShelXT (Sheldrick, 2015)'
_diffrn_ambient_environment air
_diffrn_ambient_temperature 100.0
_diffrn_detector 'CCD plate'
_diffrn_detector_area_resol_mean 10.5700
_diffrn_detector_type AtlasS2
_diffrn_measured_fraction_theta_full 0.999
_diffrn_measured_fraction_theta_max 0.994
_diffrn_measurement_details
;
List of Runs (angles in degrees, time in seconds):

  # Type    Start    End  Width  t~exp~   \w     \q     \k     \f   Frames
--------------------------------------------------------------------------
  1  \w    -65.00  32.00   0.50    2.00    --  -38.50  57.00 -30.00  194
  2  \w     16.00 113.00   0.50    2.00    --   42.75  57.00  60.00  194
  3  \w    -30.00  65.00   0.50    2.00    --   42.75 -38.00 120.00  190
  4  \w    -27.00  69.00   0.50    2.00    --   42.75 -57.00  60.00  192
  5  \w     11.00 117.00   0.50    2.00    --   42.75  77.00  90.00  212
  6  \w     11.00 117.00   0.50    2.00    --   42.75  77.00   0.00  212
  7  \w     23.00  98.00   0.50    2.00    --   42.75-125.00  60.00  150
  8  \w     11.00 117.00   0.50    2.00    --   42.75  77.00 -90.00  212
  9  \w     11.00 117.00   0.50    2.00    --   42.75  77.00-180.00  212
 10  \w     23.00  98.00   0.50    2.00    --   42.75-125.00-120.00  150
 11  \w     80.00 178.00   0.50    4.00    --  111.00  77.00 -60.00  196
 12  \w     80.00 178.00   0.50    4.00    --  111.00  77.00 120.00  196
 13  \w     39.00 121.00   0.50    4.00    --  111.00-125.00-180.00  164
 14  \w     83.00 178.00   0.50    4.00    --  111.00  61.00-120.00  190
 15  \w     80.00 178.00   0.50    4.00    --  111.00  77.00-180.00  196
 16  \w     80.00 178.00   0.50    4.00    --  111.00  77.00 -30.00  196
 17  \w     37.00 142.00   0.50    4.00    --  111.00 -77.00  60.00  210
 18  \w     80.00 178.00   0.50    4.00    --  111.00  77.00 -90.00  196
 19  \w     30.00 109.00   0.50    4.00    --  111.00 -94.00  30.00  158
 20  \w     39.00 121.00   0.50    4.00    --  111.00-125.00 -60.00  164
 21  \w     83.00 178.00   0.50    4.00    --  111.00  61.00  60.00  190
 22  \w     80.00 178.00   0.50    4.00    --  111.00  77.00  90.00  196
 23  \w     83.00 178.00   0.50    4.00    --  111.00  61.00 -90.00  190
 24  \w     83.00 178.00   0.50    4.00    --  111.00  61.00 -60.00  190
 25  \w     83.00 178.00   0.50    4.00    --  111.00  61.00   0.00  190
 26  \w     83.00 178.00   0.50    4.00    --  111.00  61.00 120.00  190
 27  \w     83.00 178.00   0.50    4.00    --  111.00  61.00 150.00  190
 28  \w     83.00 121.00   0.50    4.00    --  111.00  61.00-150.00   76
;
_diffrn_measurement_device 'four-circle diffractometer'
_diffrn_measurement_device_type 'SuperNova, Dual, Cu at zero, AtlasS2'
_diffrn_measurement_method '\w scans'
_diffrn_orient_matrix_type 'CrysAlisPro convention (1999,Acta A55,543-557)'
_diffrn_orient_matrix_UB_11 -0.0601892000
_diffrn_orient_matrix_UB_12 0.1796568000
_diffrn_orient_matrix_UB_13 0.0163878000
_diffrn_orient_matrix_UB_21 0.0880941000
_diffrn_orient_matrix_UB_22 -0.0129596000
_diffrn_orient_matrix_UB_23 0.1467552000
_diffrn_orient_matrix_UB_31 0.1554056000
_diffrn_orient_matrix_UB_32 0.0768984000
_diffrn_orient_matrix_UB_33 -0.0135333000
_diffrn_radiation_monochromator mirror
_diffrn_radiation_probe x-ray
_diffrn_radiation_type CuK\a
_diffrn_radiation_wavelength 1.54184
_diffrn_reflns_av_R_equivalents 0.0108
_diffrn_reflns_av_unetI/netI 0.0079
_diffrn_reflns_Laue_measured_fraction_full 0.999
_diffrn_reflns_Laue_measured_fraction_max 0.994
_diffrn_reflns_limit_h_max 10
_diffrn_reflns_limit_h_min -10
_diffrn_reflns_limit_k_max 9
_diffrn_reflns_limit_k_min -9
_diffrn_reflns_limit_l_max 13
_diffrn_reflns_limit_l_min -13
_diffrn_reflns_number 11042
_diffrn_reflns_point_group_measured_fraction_full 0.955
_diffrn_reflns_point_group_measured_fraction_max 0.943
_diffrn_reflns_theta_full 67.684
_diffrn_reflns_theta_max 76.516
_diffrn_reflns_theta_min 5.587
_diffrn_source 'micro-focus sealed X-ray tube'
_diffrn_source_type 'SuperNova (Cu) X-ray Source'
_exptl_absorpt_coefficient_mu 4.089
_exptl_absorpt_correction_T_max 1.00000
_exptl_absorpt_correction_T_min 0.82569
_exptl_absorpt_correction_type multi-scan
_exptl_absorpt_process_details
;
CrysAlisPro 1.171.38.41 (Rigaku Oxford Diffraction, 2015)
Empirical absorption correction using spherical harmonics,
 implemented in SCALE3 ABSPACK scaling algorithm.
;
_exptl_crystal_colour 'clear colourless'
_exptl_crystal_colour_lustre clear
_exptl_crystal_colour_primary colourless
_exptl_crystal_density_diffrn 1.919
_exptl_crystal_description block
_exptl_crystal_F_000 412
_exptl_crystal_size_max 0.15
_exptl_crystal_size_mid 0.12
_exptl_crystal_size_min 0.12
_refine_diff_density_max 0.285
_refine_diff_density_min -0.327
_refine_diff_density_rms 0.054
_refine_ls_abs_structure_details
;
 Flack x determined using 1318 quotients [(I+)-(I-)]/[(I+)+(I-)]
 (Parsons, Flack and Wagner, Acta Cryst. B69 (2013) 249-259).
;
_refine_ls_abs_structure_Flack 0.002(12)
_refine_ls_extinction_method none
_refine_ls_goodness_of_fit_ref 1.085
_refine_ls_hydrogen_treatment constr
_refine_ls_matrix_type full
_refine_ls_number_parameters 226
_refine_ls_number_reflns 2814
_refine_ls_number_restraints 2
_refine_ls_restrained_S_all 1.085
_refine_ls_R_factor_all 0.0230
_refine_ls_R_factor_gt 0.0230
_refine_ls_shift/su_max 0.000
_refine_ls_shift/su_mean 0.000
_refine_ls_structure_factor_coef Fsqd
_refine_ls_weighting_details 'w=1/[\s^2^(Fo^2^)+(0.0451P)^2^+0.2022P] where P=(Fo^2^+2Fc^2^)/3'
_refine_ls_weighting_scheme calc
_refine_ls_wR_factor_gt 0.0634
_refine_ls_wR_factor_ref 0.0634
_reflns_Friedel_coverage 0.892
_reflns_Friedel_fraction_full 0.911
_reflns_Friedel_fraction_max 0.892
_reflns_number_gt 2814
_reflns_number_total 2814
_reflns_threshold_expression 'I > 2\s(I)'
_cod_data_source_file jo0c00577_si_004.cif
_cod_data_source_block jjw0395
_cod_original_cell_volume 713.521(10)
_cod_database_code 4038367
_chemical_oxdiff_formula C11H8F7N2O3PS
_shelx_space_group_comment
;
The symmetry employed for this shelxl refinement is uniquely defined
by the following loop, which should always be used as a source of
symmetry information in preference to the above space-group names.
They are only intended as comments.
;
_reflns_odcompleteness_completeness 99.93
_reflns_odcompleteness_iscentric 1
_reflns_odcompleteness_theta 66.97
_olex2_refinement_description
;
1. Fixed Uiso
 At 1.2 times of:
  All C(H) groups
2.a Aromatic/amide H refined with riding coordinates:
 C5(H5), C8(H8), C2(H2), C7(H7), C10(H10), C3(H3), C9(H9), C4(H4)
;
_shelx_shelxl_version_number 2014/7
_olex2_submission_special_instructions 'No special instructions were received'
_oxdiff_exptl_absorpt_empirical_details
;
Empirical correction (ABSPACK) includes:
- Absorption correction using spherical harmonics
- Frame scaling
;
_oxdiff_exptl_absorpt_empirical_full_max 1.144
_oxdiff_exptl_absorpt_empirical_full_min 0.917

loop_
_space_group_symop_operation_xyz
'x, y, z'
'x+1/2, -y, z+1/2'

loop_
_atom_site_label
_atom_site_type_symbol
_atom_site_fract_x
_atom_site_fract_y
_atom_site_fract_z
_atom_site_U_iso_or_equiv
_atom_site_adp_type
_atom_site_occupancy
_atom_site_site_symmetry_order
_atom_site_calc_flag
_atom_site_refinement_flags_posn
_atom_site_refinement_flags_adp
_atom_site_refinement_flags_occupancy
_atom_site_disorder_assembly
_atom_site_disorder_group
S1 S 0.12470(7) 0.51742(7) 0.46954(6) 0.01635(14) Uani 1 1 d . . . . .
P1 P 0.81807(8) 0.08268(7) 0.63836(6) 0.01687(15) Uani 1 1 d . . . . .
F3 F 1.00125(19) 0.1573(2) 0.69349(14) 0.0220(3) Uani 1 1 d . . . . .
F6 F 0.3711(2) 0.3192(2) 0.59211(17) 0.0295(4) Uani 1 1 d . . . . .
F7 F 0.1583(2) 0.1858(2) 0.47035(17) 0.0288(4) Uani 1 1 d . . . . .
F1 F 0.8829(2) -0.1043(2) 0.67950(16) 0.0259(4) Uani 1 1 d . . . . .
F4 F 0.6286(2) 0.0157(2) 0.57712(17) 0.0251(4) Uani 1 1 d . . . . .
F5 F 0.3114(2) 0.3228(2) 0.38760(17) 0.0293(4) Uani 1 1 d . . . . .
F2 F 0.7954(2) 0.1198(2) 0.77025(16) 0.0298(4) Uani 1 1 d . . . . .
O3 O 0.0664(3) 0.5024(3) 0.5761(2) 0.0233(4) Uani 1 1 d . . . . .
O1 O -0.0008(2) 0.5018(2) 0.34371(18) 0.0215(4) Uani 1 1 d . . . . .
O2 O 0.2395(3) 0.6535(2) 0.4817(2) 0.0235(4) Uani 1 1 d . . . . .
N2 N 0.7417(3) 0.3024(3) 0.5777(2) 0.0178(4) Uani 1 1 d . . . . .
N1 N 0.7783(3) 0.1927(3) 0.3971(2) 0.0178(4) Uani 1 1 d . . . . .
C1 C 0.8341(3) 0.0582(3) 0.4761(2) 0.0139(5) Uani 1 1 d . . . . .
C6 C 0.7231(3) 0.3318(3) 0.4539(2) 0.0131(4) Uani 1 1 d . . . . .
C5 C 0.7804(3) 0.1978(3) 0.2745(2) 0.0188(5) Uani 1 1 d . . . . .
H5 H 0.7384 0.2936 0.2209 0.023 Uiso 1 1 calc R . . . .
C8 C 0.6172(3) 0.6061(3) 0.4621(3) 0.0204(5) Uani 1 1 d . . . . .
H8 H 0.5719 0.7103 0.4220 0.024 Uiso 1 1 calc R . . . .
C2 C 0.8981(3) -0.0786(3) 0.4338(3) 0.0206(5) Uani 1 1 d . . . . .
H2 H 0.9375 -0.1739 0.4885 0.025 Uiso 1 1 calc R . . . .
C7 C 0.6607(3) 0.4810(3) 0.3917(3) 0.0180(5) Uani 1 1 d . . . . .
H7 H 0.6477 0.4980 0.3039 0.022 Uiso 1 1 calc R . . . .
C10 C 0.7027(3) 0.4249(3) 0.6473(2) 0.0182(5) Uani 1 1 d . . . . .
H10 H 0.7184 0.4054 0.7353 0.022 Uiso 1 1 calc R . . . .
C3 C 0.9051(4) -0.0776(3) 0.3112(3) 0.0239(6) Uani 1 1 d . . . . .
H3 H 0.9512 -0.1715 0.2822 0.029 Uiso 1 1 calc R . . . .
C9 C 0.6397(4) 0.5794(3) 0.5904(3) 0.0204(5) Uani 1 1 d . . . . .
H9 H 0.6123 0.6657 0.6391 0.024 Uiso 1 1 calc R . . . .
C11 C 0.2473(3) 0.3258(3) 0.4801(3) 0.0192(5) Uani 1 1 d . . . . .
C4 C 0.8444(4) 0.0615(4) 0.2302(3) 0.0226(5) Uani 1 1 d . . . . .
H4 H 0.8473 0.0621 0.1454 0.027 Uiso 1 1 calc R . . . .

loop_
_atom_site_aniso_label
_atom_site_aniso_U_11
_atom_site_aniso_U_22
_atom_site_aniso_U_33
_atom_site_aniso_U_23
_atom_site_aniso_U_13
_atom_site_aniso_U_12
S1 0.0169(3) 0.0172(3) 0.0152(3) 0.0004(2) 0.0060(2) -0.0014(2)
P1 0.0209(3) 0.0145(3) 0.0168(3) 0.0009(2) 0.0085(2) 0.0000(2)
F3 0.0212(8) 0.0227(8) 0.0186(7) 0.0005(6) 0.0026(6) -0.0010(6)
F6 0.0207(8) 0.0321(8) 0.0266(8) 0.0090(7) -0.0030(7) -0.0007(7)
F7 0.0246(9) 0.0179(8) 0.0409(10) 0.0023(7) 0.0080(8) -0.0034(6)
F1 0.0358(9) 0.0161(7) 0.0274(8) 0.0056(6) 0.0130(7) 0.0027(7)
F4 0.0296(9) 0.0194(8) 0.0325(9) 0.0006(6) 0.0185(7) -0.0044(6)
F5 0.0326(10) 0.0305(9) 0.0303(9) 0.0047(7) 0.0178(8) 0.0078(7)
F2 0.0423(11) 0.0280(8) 0.0241(8) 0.0010(7) 0.0179(8) 0.0001(8)
O3 0.0244(10) 0.0301(10) 0.0188(9) -0.0010(7) 0.0120(8) -0.0028(8)
O1 0.0192(10) 0.0266(9) 0.0158(9) 0.0024(7) 0.0024(7) 0.0028(7)
O2 0.0247(10) 0.0172(9) 0.0306(10) 0.0007(8) 0.0122(8) -0.0046(7)
N2 0.0165(11) 0.0176(10) 0.0203(10) -0.0022(8) 0.0077(8) -0.0023(8)
N1 0.0160(10) 0.0174(10) 0.0197(10) -0.0024(8) 0.0059(8) -0.0021(8)
C1 0.0122(11) 0.0130(10) 0.0166(11) -0.0009(9) 0.0054(9) -0.0021(9)
C6 0.0114(10) 0.0144(10) 0.0137(10) -0.0020(8) 0.0048(8) -0.0019(8)
C5 0.0194(12) 0.0195(12) 0.0154(11) -0.0007(9) 0.0037(9) -0.0020(9)
C8 0.0162(12) 0.0174(10) 0.0266(12) -0.0002(11) 0.0063(9) 0.0001(10)
C2 0.0242(14) 0.0157(12) 0.0230(13) -0.0024(9) 0.0096(10) 0.0016(10)
C7 0.0153(12) 0.0205(12) 0.0178(12) -0.0006(9) 0.0052(9) -0.0029(9)
C10 0.0199(12) 0.0187(12) 0.0180(11) -0.0038(9) 0.0092(9) -0.0023(9)
C3 0.0295(15) 0.0194(13) 0.0234(13) -0.0050(10) 0.0100(11) 0.0018(10)
C9 0.0185(12) 0.0189(12) 0.0249(13) -0.0038(10) 0.0091(10) -0.0005(9)
C11 0.0177(13) 0.0188(11) 0.0195(11) 0.0041(9) 0.0045(10) -0.0014(9)
C4 0.0259(15) 0.0236(13) 0.0182(12) -0.0043(10) 0.0077(10) -0.0015(10)

loop_
_atom_type_symbol
_atom_type_description
_atom_type_scat_dispersion_real
_atom_type_scat_dispersion_imag
_atom_type_scat_source
C C 0.0181 0.0091 'International Tables Vol C Tables 4.2.6.8 and 6.1.1.4'
H H 0.0000 0.0000 'International Tables Vol C Tables 4.2.6.8 and 6.1.1.4'
F F 0.0727 0.0534 'International Tables Vol C Tables 4.2.6.8 and 6.1.1.4'
N N 0.0311 0.0180 'International Tables Vol C Tables 4.2.6.8 and 6.1.1.4'
O O 0.0492 0.0322 'International Tables Vol C Tables 4.2.6.8 and 6.1.1.4'
P P 0.2955 0.4335 'International Tables Vol C Tables 4.2.6.8 and 6.1.1.4'
S S 0.3331 0.5567 'International Tables Vol C Tables 4.2.6.8 and 6.1.1.4'

loop_
_geom_angle_atom_site_label_1
_geom_angle_atom_site_label_2
_geom_angle_atom_site_label_3
_geom_angle
_geom_angle_site_symmetry_1
_geom_angle_site_symmetry_3
_geom_angle_publ_flag
O3 S1 C11 104.29(12) . . ?
O1 S1 O3 114.68(12) . . ?
O1 S1 C11 102.68(11) . . ?
O2 S1 O3 114.66(12) . . ?
O2 S1 O1 114.83(12) . . ?
O2 S1 C11 103.53(12) . . ?
F3 P1 F4 176.89(9) . . ?
F3 P1 N2 88.91(9) . . ?
F3 P1 C1 90.15(10) . . ?
F1 P1 F3 91.29(9) . . ?
F1 P1 F4 91.57(9) . . ?
F1 P1 N2 175.92(10) . . ?
F1 P1 C1 92.40(10) . . ?
F4 P1 N2 88.15(9) . . ?
F4 P1 C1 88.51(10) . . ?
F2 P1 F3 90.69(10) . . ?
F2 P1 F1 93.05(10) . . ?
F2 P1 F4 90.38(10) . . ?
F2 P1 N2 91.03(10) . . ?
F2 P1 C1 174.47(11) . . ?
C1 P1 N2 83.52(10) . . ?
C6 N2 P1 114.96(17) . . ?
C6 N2 C10 119.8(2) . . ?
C10 N2 P1 125.23(18) . . ?
C1 N1 C6 114.4(2) . . ?
C1 N1 C5 122.8(2) . . ?
C5 N1 C6 122.8(2) . . ?
N1 C1 P1 114.44(18) . . ?
N1 C1 C2 119.4(2) . . ?
C2 C1 P1 126.2(2) . . ?
N2 C6 N1 112.4(2) . . ?
N2 C6 C7 123.0(2) . . ?
C7 C6 N1 124.6(2) . . ?
N1 C5 H5 120.6 . . ?
N1 C5 C4 118.8(2) . . ?
C4 C5 H5 120.6 . . ?
C7 C8 H8 119.9 . . ?
C9 C8 H8 119.9 . . ?
C9 C8 C7 120.2(2) . . ?
C1 C2 H2 120.1 . . ?
C1 C2 C3 119.8(2) . . ?
C3 C2 H2 120.1 . . ?
C6 C7 C8 117.5(2) . . ?
C6 C7 H7 121.3 . . ?
C8 C7 H7 121.3 . . ?
N2 C10 H10 119.9 . . ?
N2 C10 C9 120.2(2) . . ?
C9 C10 H10 119.9 . . ?
C2 C3 H3 120.0 . . ?
C2 C3 C4 119.9(3) . . ?
C4 C3 H3 120.0 . . ?
C8 C9 C10 119.4(2) . . ?
C8 C9 H9 120.3 . . ?
C10 C9 H9 120.3 . . ?
F6 C11 S1 110.90(19) . . ?
F6 C11 F5 107.2(2) . . ?
F7 C11 S1 111.41(18) . . ?
F7 C11 F6 107.6(2) . . ?
F7 C11 F5 108.3(2) . . ?
F5 C11 S1 111.13(17) . . ?
C5 C4 C3 119.3(3) . . ?
C5 C4 H4 120.3 . . ?
C3 C4 H4 120.3 . . ?

loop_
_geom_bond_atom_site_label_1
_geom_bond_atom_site_label_2
_geom_bond_distance
_geom_bond_site_symmetry_2
_geom_bond_publ_flag
S1 O3 1.447(2) . ?
S1 O1 1.4456(19) . ?
S1 O2 1.4396(19) . ?
S1 C11 1.829(3) . ?
P1 F3 1.6088(17) . ?
P1 F1 1.5844(17) . ?
P1 F4 1.6384(19) . ?
P1 F2 1.5719(17) . ?
P1 N2 1.889(2) . ?
P1 C1 1.865(3) . ?
F6 C11 1.331(3) . ?
F7 C11 1.330(3) . ?
F5 C11 1.331(3) . ?
N2 C6 1.345(3) . ?
N2 C10 1.351(3) . ?
N1 C1 1.351(3) . ?
N1 C6 1.429(3) . ?
N1 C5 1.368(3) . ?
C1 C2 1.369(4) . ?
C6 C7 1.374(4) . ?
C5 H5 0.9500 . ?
C5 C4 1.377(4) . ?
C8 H8 0.9500 . ?
C8 C7 1.390(4) . ?
C8 C9 1.383(4) . ?
C2 H2 0.9500 . ?
C2 C3 1.384(4) . ?
C7 H7 0.9500 . ?
C10 H10 0.9500 . ?
C10 C9 1.391(4) . ?
C3 H3 0.9500 . ?
C3 C4 1.397(4) . ?
C9 H9 0.9500 . ?
C4 H4 0.9500 . ?

loop_
_geom_torsion_atom_site_label_1
_geom_torsion_atom_site_label_2
_geom_torsion_atom_site_label_3
_geom_torsion_atom_site_label_4
_geom_torsion
_geom_torsion_site_symmetry_1
_geom_torsion_site_symmetry_2
_geom_torsion_site_symmetry_3
_geom_torsion_site_symmetry_4
_geom_torsion_publ_flag
P1 N2 C6 N1 -4.7(3) . . . . ?
P1 N2 C6 C7 176.48(19) . . . . ?
P1 N2 C10 C9 -176.7(2) . . . . ?
P1 C1 C2 C3 -178.7(2) . . . . ?
F3 P1 N2 C6 95.10(19) . . . . ?
F3 P1 N2 C10 -86.5(2) . . . . ?
F3 P1 C1 N1 -92.74(18) . . . . ?
F3 P1 C1 C2 86.1(2) . . . . ?
F1 P1 C1 N1 175.96(19) . . . . ?
F1 P1 C1 C2 -5.2(2) . . . . ?
F4 P1 N2 C6 -83.89(19) . . . . ?
F4 P1 N2 C10 94.5(2) . . . . ?
F4 P1 C1 N1 84.45(19) . . . . ?
F4 P1 C1 C2 -96.7(2) . . . . ?
F2 P1 N2 C6 -174.23(19) . . . . ?
F2 P1 N2 C10 4.2(2) . . . . ?
O3 S1 C11 F6 -60.1(2) . . . . ?
O3 S1 C11 F7 59.8(2) . . . . ?
O3 S1 C11 F5 -179.31(19) . . . . ?
O1 S1 C11 F6 179.95(19) . . . . ?
O1 S1 C11 F7 -60.2(2) . . . . ?
O1 S1 C11 F5 60.8(2) . . . . ?
O2 S1 C11 F6 60.2(2) . . . . ?
O2 S1 C11 F7 -179.96(19) . . . . ?
O2 S1 C11 F5 -59.0(2) . . . . ?
N2 P1 C1 N1 -3.86(18) . . . . ?
N2 P1 C1 C2 175.0(2) . . . . ?
N2 C6 C7 C8 0.7(4) . . . . ?
N2 C10 C9 C8 0.1(4) . . . . ?
N1 C1 C2 C3 0.1(4) . . . . ?
N1 C6 C7 C8 -178.0(2) . . . . ?
N1 C5 C4 C3 0.0(4) . . . . ?
C1 P1 N2 C6 4.82(19) . . . . ?
C1 P1 N2 C10 -176.7(2) . . . . ?
C1 N1 C6 N2 1.6(3) . . . . ?
C1 N1 C6 C7 -179.7(2) . . . . ?
C1 N1 C5 C4 -1.1(4) . . . . ?
C1 C2 C3 C4 -1.1(4) . . . . ?
C6 N2 C10 C9 1.6(4) . . . . ?
C6 N1 C1 P1 2.3(3) . . . . ?
C6 N1 C1 C2 -176.6(2) . . . . ?
C6 N1 C5 C4 176.3(2) . . . . ?
C5 N1 C1 P1 179.92(19) . . . . ?
C5 N1 C1 C2 1.0(4) . . . . ?
C5 N1 C6 N2 -176.0(2) . . . . ?
C5 N1 C6 C7 2.8(4) . . . . ?
C2 C3 C4 C5 1.0(4) . . . . ?
C7 C8 C9 C10 -1.4(4) . . . . ?
C10 N2 C6 N1 176.8(2) . . . . ?
C10 N2 C6 C7 -2.0(4) . . . . ?
C9 C8 C7 C6 1.1(4) . . . . ?
